data_1517084
loop_
_publ_author_name
'Imagawa, Hiroshi'
'Iyenaga, Tomoaki'
'Nishizawa, Mugio'

_publ_section_title
;
 Mercuric triflate-catalyzed tandem cyclization leading to
 polycarbocycles.
;
_journal_issue 3
_journal_name_full 'Organic letters'
_journal_page_first 451
_journal_page_last 453
_journal_paper_doi 10.1021/ol047472t
_journal_volume 7
_journal_year 2005
_chemical_compound_source synthetic
_chemical_formula_moiety 'C17 H22 O3 '
_chemical_formula_sum 'C17 H22 O3'
_chemical_formula_weight 274.360
_chemical_name_systematic
;
 (6aS,10aS)-1,3-dimethoxy-7,10a-dimethyl-
6a,9,10,10a-tetrahydro-6H-benzo[c]chromene
;
_space_group_IT_number 2
_symmetry_cell_setting triclinic
_symmetry_space_group_name_Hall '-P 1'
_symmetry_space_group_name_H-M 'P -1'
_audit_creation_method maXus
_cell_angle_alpha 107.314(3)
_cell_angle_beta 99.739(3)
_cell_angle_gamma 102.947(3)
_cell_formula_units_Z 2
_cell_length_a 7.2860(4)
_cell_length_b 10.5060(7)
_cell_length_c 10.5850(9)
_cell_measurement_temperature 298
_cell_volume 729.25(9)
_computing_cell_refinement Scalepack(HKL)
_computing_data_collection 'DIP Image plate'
_computing_data_reduction 'maXus (Mackay et al., 1999)'
_computing_structure_refinement 'SHELXL-97 (Sheldrick, 1997)'
_diffrn_measured_fraction_theta_full 0.935
_diffrn_measured_fraction_theta_max 0.935
_diffrn_measurement_device 'DIP Image plate'
_diffrn_measurement_method IP
_diffrn_orient_matrix_type X=UH
_diffrn_orient_matrix_UB_11 -0.05472
_diffrn_orient_matrix_UB_12 0.12554
_diffrn_orient_matrix_UB_13 0.04861
_diffrn_orient_matrix_UB_21 -0.09609
_diffrn_orient_matrix_UB_22 -0.02010
_diffrn_orient_matrix_UB_23 0.03408
_diffrn_orient_matrix_UB_31 0.00009
_diffrn_orient_matrix_UB_32 -0.00984
_diffrn_orient_matrix_UB_33 0.10139
_diffrn_radiation_source 'fine-focus sealed tube'
_diffrn_radiation_type ' MoK\a'
_diffrn_radiation_wavelength_id all
_diffrn_reflns_limit_h_max 8
_diffrn_reflns_limit_h_min 0
_diffrn_reflns_limit_k_max 12
_diffrn_reflns_limit_k_min -12
_diffrn_reflns_limit_l_max 12
_diffrn_reflns_limit_l_min -12
_diffrn_reflns_number 2591
_diffrn_reflns_theta_full 25.74
_diffrn_reflns_theta_max 25.74
_diffrn_reflns_theta_min 2.08
_exptl_absorpt_coefficient_mu 0.084
_exptl_absorpt_correction_type none
_exptl_crystal_colour Colourless
_exptl_crystal_density_diffrn 1.249
_exptl_crystal_density_method 'not measured'
_exptl_crystal_description Plate
_exptl_crystal_F_000 296.0
_exptl_crystal_size_max 0.40
_exptl_crystal_size_mid 0.20
_exptl_crystal_size_min 0.10
_refine_diff_density_max 0.287
_refine_diff_density_min -0.342
_refine_diff_density_rms 0.119
_refine_ls_extinction_method none
_refine_ls_goodness_of_fit_ref 1.092
_refine_ls_hydrogen_treatment refxyz
_refine_ls_matrix_type full
_refine_ls_number_parameters 181
_refine_ls_number_reflns 2591
_refine_ls_number_restraints 0
_refine_ls_restrained_S_all 1.092
_refine_ls_R_factor_all 0.0637
_refine_ls_R_factor_gt 0.0516
_refine_ls_shift/su_max 0.000
_refine_ls_shift/su_mean 0.000
_refine_ls_structure_factor_coef Fsqd
_refine_ls_weighting_details 'calc w=1/[\s^2^(Fo^2^)+(0.1033P)^2^+0.1032P] where P=(Fo^2^+2Fc^2^)/3'
_refine_ls_weighting_scheme calc
_refine_ls_wR_factor_gt 0.1490
_refine_ls_wR_factor_ref 0.1702
_reflns_number_gt 2235
_reflns_number_total 2591
_reflns_threshold_expression >2sigma(I)
_cod_data_source_file ol047472tsi20041209_070800.cif
_cod_data_source_block global
_cod_depositor_comments
;
The following automatic conversions were performed:

'_symmetry_cell_setting' value 'Triclinic' changed to 'triclinic'
according to
/usr/data/users/saulius/automatic-downloads/retrospective/ACS/lib/dictionaries/cif_core.dic
dictionary named 'cif_core.dic' version 2.4.2 from 2011-04-26.

Automatic conversion script
Id: cif_fix_values 2281 2013-09-26 08:29:07Z andrius 
;
_cod_original_sg_symbol_H-M 'P -1          '
_cod_original_formula_sum 'C17 H22 O3 '
_cod_database_code 1517084

loop_
_symmetry_equiv_pos_as_xyz
+X,+Y,+Z
-X,-Y,-Z

loop_
_atom_site_label
_atom_site_type_symbol
_atom_site_fract_x
_atom_site_fract_y
_atom_site_fract_z
_atom_site_U_iso_or_equiv
_atom_site_adp_type
_atom_site_occupancy
_atom_site_symmetry_multiplicity
_atom_site_calc_flag
_atom_site_refinement_flags
O1 O -0.18968(18) -0.46155(13) -0.62121(12) 0.0590(4) Uani 1 1 d .
C2 C -0.3708(2) -0.24434(15) -0.50743(15) 0.0414(4) Uani 1 1 d .
C3 C -0.3685(2) -0.46402(17) -0.69088(16) 0.0465(4) Uani 1 1 d .
O4 O -0.72454(18) -0.27505(13) -0.70013(12) 0.0599(4) Uani 1 1 d .
C5 C -0.1308(2) -0.18898(18) -0.27778(16) 0.0501(4) Uani 1 1 d .
C6 C -0.0873(2) -0.34394(19) -0.49931(17) 0.0541(4) Uani 1 1 d .
C7 C -0.4633(2) -0.36452(16) -0.64452(15) 0.0435(4) Uani 1 1 d .
C8 C -0.2167(3) -0.09731(19) -0.21947(17) 0.0558(4) Uani 1 1 d .
O9 O -0.7153(2) -0.70033(14) -1.01541(13) 0.0700(4) Uani 1 1 d .
C10 C -0.6396(2) -0.38066(17) -0.73608(17) 0.0479(4) Uani 1 1 d .
C11 C -0.6221(3) -0.59234(18) -0.89496(17) 0.0535(4) Uani 1 1 d .
C12 C -0.4446(3) -0.57795(18) -0.81376(17) 0.0528(4) Uani 1 1 d .
C13 C -0.5144(2) -0.20761(18) -0.42134(17) 0.0507(4) Uani 1 1 d .
C14 C -0.4101(3) -0.0872(2) -0.28531(18) 0.0588(5) Uani 1 1 d .
C15 C -0.2650(3) -0.11544(17) -0.53607(17) 0.0518(4) Uani 1 1 d .
C16 C -0.2282(2) -0.29509(16) -0.42100(16) 0.0449(4) Uani 1 1 d .
C17 C -0.7197(3) -0.49303(18) -0.85733(17) 0.0556(5) Uani 1 1 d .
C18 C -0.6195(3) -0.8013(2) -1.0635(2) 0.0693(6) Uani 1 1 d .
C19 C -0.9003(3) -0.2854(2) -0.79114(19) 0.0609(5) Uani 1 1 d .
C20 C 0.0556(3) -0.2015(2) -0.2024(2) 0.0690(6) Uani 1 1 d .
H6A H -0.0140 -0.2702 -0.5212 0.065 Uiso 1 1 d R
H6B H 0.0073 -0.3713 -0.4474 0.065 Uiso 1 1 d R
H8 H -0.1514 -0.0240 -0.1242 0.067 Uiso 1 1 d R
H12 H -0.3704 -0.6454 -0.8433 0.063 Uiso 1 1 d R
H13A H -0.5755 -0.2830 -0.3964 0.061 Uiso 1 1 d R
H13B H -0.6075 -0.1767 -0.4648 0.061 Uiso 1 1 d R
H14A H -0.3833 0.0080 -0.3087 0.071 Uiso 1 1 d R
H14B H -0.4924 -0.0836 -0.2182 0.071 Uiso 1 1 d R
H15A H -0.2061 -0.0391 -0.4512 0.062 Uiso 1 1 d R
H15B H -0.3567 -0.0905 -0.5936 0.062 Uiso 1 1 d R
H15C H -0.1660 -0.1364 -0.5812 0.062 Uiso 1 1 d R
H16 H -0.3058 -0.3767 -0.4079 0.054 Uiso 1 1 d R
H17 H -0.8408 -0.5036 -0.9161 0.067 Uiso 1 1 d R
H18A H -0.7009 -0.8704 -1.1481 0.083 Uiso 1 1 d R
H18B H -0.5944 -0.8449 -0.9972 0.083 Uiso 1 1 d R
H18C H -0.4986 -0.7571 -1.0782 0.083 Uiso 1 1 d R
H19A H -0.8765 -0.2865 -0.8794 0.073 Uiso 1 1 d R
H19B H -0.9296 -0.1963 -0.7463 0.073 Uiso 1 1 d R
H19C H -0.9910 -0.3604 -0.7991 0.073 Uiso 1 1 d R
H20A H 0.1059 -0.1380 -0.1077 0.083 Uiso 1 1 d R
H20B H 0.1520 -0.1772 -0.2432 0.083 Uiso 1 1 d R
H20C H 0.0459 -0.2982 -0.1996 0.083 Uiso 1 1 d R

loop_
_atom_site_aniso_label
_atom_site_aniso_U_11
_atom_site_aniso_U_22
_atom_site_aniso_U_33
_atom_site_aniso_U_23
_atom_site_aniso_U_13
_atom_site_aniso_U_12
O1 0.0493(7) 0.0607(8) 0.0538(7) 0.0039(6) -0.0036(5) 0.0250(6)
C2 0.0363(7) 0.0420(8) 0.0423(8) 0.0138(6) 0.0035(6) 0.0109(6)
C3 0.0425(8) 0.0482(8) 0.0445(8) 0.0149(7) 0.0025(6) 0.0132(7)
O4 0.0523(7) 0.0606(8) 0.0555(7) 0.0100(6) -0.0087(5) 0.0254(6)
C5 0.0451(9) 0.0531(9) 0.0439(8) 0.0144(7) 0.0007(6) 0.0099(7)
C6 0.0438(9) 0.0562(10) 0.0505(9) 0.0084(7) -0.0025(7) 0.0165(7)
C7 0.0405(8) 0.0426(8) 0.0431(8) 0.0153(6) 0.0029(6) 0.0095(6)
C8 0.0539(10) 0.0592(10) 0.0433(9) 0.0099(7) 0.0031(7) 0.0130(8)
O9 0.0759(9) 0.0595(8) 0.0508(7) 0.0007(6) -0.0106(6) 0.0190(7)
C10 0.0447(9) 0.0466(8) 0.0479(9) 0.0154(7) 0.0020(6) 0.0133(7)
C11 0.0587(10) 0.0487(9) 0.0418(8) 0.0107(7) -0.0002(7) 0.0104(7)
C12 0.0560(10) 0.0490(9) 0.0476(9) 0.0120(7) 0.0055(7) 0.0168(7)
C13 0.0427(9) 0.0577(10) 0.0482(9) 0.0160(7) 0.0059(7) 0.0154(7)
C14 0.0536(10) 0.0673(11) 0.0494(9) 0.0101(8) 0.0088(7) 0.0231(8)
C15 0.0523(9) 0.0479(9) 0.0516(9) 0.0191(7) 0.0067(7) 0.0100(7)
C16 0.0394(8) 0.0458(8) 0.0452(8) 0.0153(7) 0.0017(6) 0.0120(6)
C17 0.0499(10) 0.0551(10) 0.0504(9) 0.0146(8) -0.0059(7) 0.0123(8)
C18 0.0884(15) 0.0571(11) 0.0496(10) 0.0071(8) 0.0097(9) 0.0182(10)
C19 0.0494(10) 0.0704(12) 0.0579(10) 0.0198(9) -0.0023(8) 0.0235(8)
C20 0.0563(11) 0.0809(14) 0.0541(10) 0.0111(9) -0.0073(8) 0.0225(10)

loop_
_atom_type_symbol
_atom_type_description
_atom_type_scat_dispersion_real
_atom_type_scat_dispersion_imag
_atom_type_scat_source
C C 0.0033 0.0016 'International Tables Vol C Tables 4.2.6.8 and 6.1.1.4'
H H 0.0000 0.0000 'International Tables Vol C Tables 4.2.6.8 and 6.1.1.4'
O O 0.0106 0.0060 'International Tables Vol C Tables 4.2.6.8 and 6.1.1.4'

loop_
_diffrn_radiation_wavelength
0.71073

loop_
_geom_angle_atom_site_label_1
_geom_angle_atom_site_label_2
_geom_angle_atom_site_label_3
_geom_angle
C3 O1 C6 118.17(12)
C7 C2 C13 114.70(12)
C7 C2 C15 108.28(12)
C13 C2 C15 110.09(13)
C7 C2 C16 106.28(12)
C13 C2 C16 105.33(13)
C15 C2 C16 112.15(13)
O1 C3 C7 123.84(14)
O1 C3 C12 112.32(14)
C7 C3 C12 123.84(14)
C10 O4 C19 117.92(13)
C8 C5 C20 122.03(15)
C8 C5 C16 120.31(14)
C20 C5 C16 117.45(15)
O1 C6 C16 110.39(13)
C3 C7 C10 114.86(14)
C3 C7 C2 120.38(13)
C10 C7 C2 124.67(14)
C5 C8 C14 124.51(15)
C11 O9 C18 118.07(15)
O4 C10 C17 121.49(14)
O4 C10 C7 116.02(14)
C17 C10 C7 122.46(15)
O9 C11 C12 124.57(16)
O9 C11 C17 115.10(15)
C12 C11 C17 120.33(15)
C11 C12 C3 118.52(15)
C14 C13 C2 111.46(13)
C8 C14 C13 113.13(15)
C6 C16 C5 113.96(13)
C6 C16 C2 110.44(13)
C5 C16 C2 112.74(13)
C10 C17 C11 119.80(15)
O1 C6 H6A 110.6
C16 C6 H6A 110.3
O1 C6 H6B 107.6
C16 C6 H6B 112.8
H6A C6 H6B 105.0
C5 C8 H8 121.1
C14 C8 H8 114.4
C11 C12 H12 120.5
C3 C12 H12 120.9
C14 C13 H13A 105.3
C2 C13 H13A 112.2
C14 C13 H13B 105.1
C2 C13 H13B 112.2
H13A C13 H13B 110.1
C8 C14 H14A 107.6
C13 C14 H14A 106.8
C8 C14 H14B 107.9
C13 C14 H14B 110.9
H14A C14 H14B 110.4
C2 C15 H15A 109.4
C2 C15 H15B 109.6
H15A C15 H15B 109.5
C2 C15 H15C 109.5
H15A C15 H15C 109.5
H15B C15 H15C 109.5
C6 C16 H16 106.4
C5 C16 H16 105.6
C2 C16 H16 107.1
C10 C17 H17 121.1
C11 C17 H17 119.1
O9 C18 H18A 109.2
O9 C18 H18B 109.7
H18A C18 H18B 109.5
O9 C18 H18C 109.5
H18A C18 H18C 109.5
H18B C18 H18C 109.5
O4 C19 H19A 109.9
O4 C19 H19B 103.3
H19A C19 H19B 108.6
O4 C19 H19C 109.4
H19A C19 H19C 111.8
H19B C19 H19C 113.4
C5 C20 H20A 114.9
C5 C20 H20B 108.9
H20A C20 H20B 103.9
C5 C20 H20C 113.7
H20A C20 H20C 106.0
H20B C20 H20C 108.9

loop_
_geom_bond_atom_site_label_1
_geom_bond_atom_site_label_2
_geom_bond_distance
O1 C3 1.3747(19)
O1 C6 1.4354(19)
C2 C7 1.533(2)
C2 C13 1.539(2)
C2 C15 1.541(2)
C2 C16 1.555(2)
C3 C7 1.394(2)
C3 C12 1.401(2)
O4 C10 1.376(2)
O4 C19 1.4273(19)
C5 C8 1.322(3)
C5 C20 1.508(2)
C5 C16 1.523(2)
C6 C16 1.508(2)
C7 C10 1.415(2)
C8 C14 1.504(2)
O9 C11 1.369(2)
O9 C18 1.415(2)
C10 C17 1.385(2)
C11 C12 1.376(2)
C11 C17 1.391(3)
C13 C14 1.538(2)
C6 H6A 0.9500
C6 H6B 0.9558
C8 H8 1.0236
C12 H12 0.9946
C13 H13A 0.9496
C13 H13B 0.9272
C14 H14A 1.0843
C14 H14B 1.0023
C15 H15A 0.9601
C15 H15B 0.9600
C15 H15C 0.9599
C16 H16 0.9764
C17 H17 0.9526
C18 H18A 0.9600
C18 H18B 0.9600
C18 H18C 0.9600
C19 H19A 0.9763
C19 H19B 1.0036
C19 H19C 0.8789
C20 H20A 0.9755
C20 H20B 0.9127
C20 H20C 1.0129
